data_2230898
loop_
_publ_author_name
'Peng, Cong-hu'

_publ_section_title
;
 Bis(1-methylpiperazine-1,4-diium) tetrabromidocuprate(II)
;
_journal_coeditor_code VN2014
_journal_issue 7
_journal_name_full 'Acta Crystallographica Section E'
_journal_page_first m967
_journal_paper_doi 10.1107/S1600536811024184
_journal_volume 67
_journal_year 2011
_chemical_formula_iupac '(C5 H14 N2) [Cu Br4]'
_chemical_formula_moiety 'C5 H14 N2 2+, Br4 Cu 2-'
_chemical_formula_sum 'C5 H14 Br4 Cu N2'
_chemical_formula_weight 485.36
_chemical_name_systematic
;
Bis(1-methylpiperazine-1,4-diium) tetrabromidocuprate(II)
;
_space_group_IT_number 19
_symmetry_cell_setting orthorhombic
_symmetry_space_group_name_Hall 'P 2ac 2ab'
_symmetry_space_group_name_H-M 'P 21 21 21'
_atom_sites_solution_hydrogens geom
_atom_sites_solution_primary direct
_atom_sites_solution_secondary difmap
_audit_creation_method SHELXL-97
_cell_angle_alpha 90.00
_cell_angle_beta 90.00
_cell_angle_gamma 90.00
_cell_formula_units_Z 4
_cell_length_a 9.1933(18)
_cell_length_b 10.341(2)
_cell_length_c 14.255(3)
_cell_measurement_reflns_used 3092
_cell_measurement_temperature 298(2)
_cell_measurement_theta_max 27.48
_cell_measurement_theta_min 3.29
_cell_volume 1355.2(5)
_computing_cell_refinement '<i>CrystalClear</i> (Rigaku, 2005)'
_computing_data_collection '<i>CrystalClear</i> (Rigaku, 2005)'
_computing_data_reduction '<i>CrystalClear</i> (Rigaku, 2005)'
_computing_molecular_graphics '<i>SHELXTL</i> (Sheldrick, 2008)'
_computing_publication_material '<i>SHELXTL</i> (Sheldrick, 2008)'
_computing_structure_refinement '<i>SHELXL97</i> (Sheldrick, 2008)'
_computing_structure_solution '<i>SHELXS97</i> (Sheldrick, 2008)'
_diffrn_ambient_temperature 298(2)
_diffrn_detector_area_resol_mean 13.6612
_diffrn_measured_fraction_theta_full 0.997
_diffrn_measured_fraction_theta_max 0.997
_diffrn_measurement_device_type 'Rigaku Mercury2'
_diffrn_measurement_method 'profile data from \f scans'
_diffrn_radiation_monochromator graphite
_diffrn_radiation_source 'fine-focus sealed tube'
_diffrn_radiation_type MoK\a
_diffrn_radiation_wavelength 0.71073
_diffrn_reflns_av_R_equivalents 0.0786
_diffrn_reflns_av_sigmaI/netI 0.0637
_diffrn_reflns_limit_h_max 11
_diffrn_reflns_limit_h_min -11
_diffrn_reflns_limit_k_max 13
_diffrn_reflns_limit_k_min -13
_diffrn_reflns_limit_l_max 18
_diffrn_reflns_limit_l_min -18
_diffrn_reflns_number 14009
_diffrn_reflns_theta_full 27.48
_diffrn_reflns_theta_max 27.48
_diffrn_reflns_theta_min 3.29
_exptl_absorpt_coefficient_mu 13.366
_exptl_absorpt_correction_T_max 1.00
_exptl_absorpt_correction_T_min 0.89
_exptl_absorpt_correction_type multi-scan
_exptl_absorpt_process_details '(CrystalClear; Rigaku, 2005)'
_exptl_crystal_colour blue
_exptl_crystal_density_diffrn 2.379
_exptl_crystal_density_method 'not measured'
_exptl_crystal_description Block
_exptl_crystal_F_000 908
_exptl_crystal_size_max 0.20
_exptl_crystal_size_mid 0.05
_exptl_crystal_size_min 0.05
_refine_diff_density_max 0.920
_refine_diff_density_min -0.713
_refine_ls_abs_structure_details 'Flack (1983), 1312 Friedel pairs'
_refine_ls_abs_structure_Flack 0.05(2)
_refine_ls_extinction_method none
_refine_ls_goodness_of_fit_ref 1.084
_refine_ls_hydrogen_treatment constr
_refine_ls_matrix_type full
_refine_ls_number_parameters 109
_refine_ls_number_reflns 3092
_refine_ls_number_restraints 0
_refine_ls_restrained_S_all 1.084
_refine_ls_R_factor_all 0.0601
_refine_ls_R_factor_gt 0.0440
_refine_ls_shift/su_max 0.000
_refine_ls_shift/su_mean 0.000
_refine_ls_structure_factor_coef Fsqd
_refine_ls_weighting_details 'calc w=1/[\s^2^(Fo^2^)+(0.0277P)^2^+0.0000P] where P=(Fo^2^+2Fc^2^)/3'
_refine_ls_weighting_scheme calc
_refine_ls_wR_factor_gt 0.0825
_refine_ls_wR_factor_ref 0.0875
_reflns_number_gt 2545
_reflns_number_total 3092
_reflns_threshold_expression I>2sigma(I)
_cod_data_source_file vn2014.cif
_cod_data_source_block I
_cod_database_code 2230898
_cod_database_fobs_code 2230898

loop_
_symmetry_equiv_pos_as_xyz
'x, y, z'
'-x+1/2, -y, z+1/2'
'-x, y+1/2, -z+1/2'
'x+1/2, -y+1/2, -z'

loop_
_atom_site_type_symbol
_atom_site_label
_atom_site_fract_x
_atom_site_fract_y
_atom_site_fract_z
_atom_site_U_iso_or_equiv
_atom_site_adp_type
_atom_site_calc_flag
_atom_site_refinement_flags
_atom_site_occupancy
_atom_site_symmetry_multiplicity
_atom_site_disorder_assembly
_atom_site_disorder_group
Br Br1 0.99472(8) 0.08523(7) 0.59527(5) 0.0496(2) Uani d . 1 1 . .
Br Br2 0.89670(8) -0.22010(7) 0.49622(5) 0.0430(2) Uani d . 1 1 . .
Br Br3 0.72439(8) -0.21019(7) 0.72661(5) 0.04138(19) Uani d . 1 1 . .
Cu Cu1 0.79551(9) -0.06642(7) 0.60209(5) 0.0365(2) Uani d . 1 1 . .
Br Br4 0.60073(8) 0.08567(7) 0.61127(6) 0.0501(2) Uani d . 1 1 . .
N N2 0.6726(5) 0.5289(5) 0.5927(4) 0.0367(14) Uani d . 1 1 . .
H H2C 0.7150 0.5985 0.6190 0.044 Uiso d R 1 1 . .
H H2D 0.6225 0.5519 0.5411 0.044 Uiso d R 1 1 . .
N N1 0.7844(6) 0.3272(4) 0.7129(3) 0.0298(12) Uani d . 1 1 . .
H H1 0.7703 0.2609 0.6731 0.036 Uiso d R 1 1 . .
C C4 0.8043(7) 0.4533(7) 0.5656(5) 0.0384(16) Uani d . 1 1 . .
H H4A 0.8684 0.5069 0.5281 0.046 Uiso calc R 1 1 . .
H H4B 0.7756 0.3793 0.5281 0.046 Uiso calc R 1 1 . .
C C5 0.8841(7) 0.4074(6) 0.6529(5) 0.0364(16) Uani d . 1 1 . .
H H5A 0.9680 0.3564 0.6348 0.044 Uiso calc R 1 1 . .
H H5B 0.9181 0.4815 0.6884 0.044 Uiso calc R 1 1 . .
C C2 0.6566(7) 0.4061(7) 0.7413(4) 0.0413(17) Uani d . 1 1 . .
H H2A 0.6892 0.4790 0.7786 0.050 Uiso calc R 1 1 . .
H H2B 0.5922 0.3541 0.7798 0.050 Uiso calc R 1 1 . .
C C3 0.5744(7) 0.4550(7) 0.6565(5) 0.0397(17) Uani d . 1 1 . .
H H3A 0.5329 0.3824 0.6228 0.048 Uiso calc R 1 1 . .
H H3B 0.4953 0.5104 0.6769 0.048 Uiso calc R 1 1 . .
C C1 0.8613(8) 0.2694(7) 0.7956(5) 0.050(2) Uani d . 1 1 . .
H H1A 0.7941 0.2181 0.8312 0.075 Uiso calc R 1 1 . .
H H1B 0.8992 0.3374 0.8344 0.075 Uiso calc R 1 1 . .
H H1C 0.9398 0.2159 0.7741 0.075 Uiso calc R 1 1 . .

loop_
_atom_site_aniso_label
_atom_site_aniso_U_11
_atom_site_aniso_U_22
_atom_site_aniso_U_33
_atom_site_aniso_U_12
_atom_site_aniso_U_13
_atom_site_aniso_U_23
Br1 0.0533(5) 0.0344(4) 0.0610(5) -0.0140(4) 0.0190(4) -0.0117(4)
Br2 0.0539(4) 0.0333(4) 0.0418(4) -0.0101(4) 0.0066(3) -0.0080(3)
Br3 0.0424(4) 0.0365(4) 0.0452(4) 0.0005(3) 0.0098(3) 0.0034(3)
Cu1 0.0389(5) 0.0269(4) 0.0436(5) -0.0011(4) 0.0015(4) -0.0011(4)
Br4 0.0374(4) 0.0322(4) 0.0805(5) 0.0010(3) -0.0113(4) -0.0026(4)
N2 0.033(3) 0.035(3) 0.041(3) 0.002(3) -0.003(3) -0.001(3)
N1 0.032(3) 0.024(3) 0.033(3) 0.000(2) 0.000(2) -0.002(2)
C4 0.043(4) 0.033(4) 0.040(4) 0.008(3) 0.010(3) 0.002(3)
C5 0.026(4) 0.027(4) 0.057(4) 0.006(3) 0.003(3) -0.003(3)
C2 0.038(4) 0.046(4) 0.040(4) 0.009(3) 0.011(3) 0.003(4)
C3 0.025(4) 0.047(4) 0.047(4) 0.004(3) 0.005(3) 0.009(4)
C1 0.053(5) 0.048(4) 0.049(4) 0.015(4) -0.007(3) 0.007(4)

loop_
_atom_type_symbol
_atom_type_description
_atom_type_scat_dispersion_real
_atom_type_scat_dispersion_imag
_atom_type_scat_source
C C 0.0033 0.0016 'International Tables Vol C Tables 4.2.6.8 and 6.1.1.4'
H H 0.0000 0.0000 'International Tables Vol C Tables 4.2.6.8 and 6.1.1.4'
N N 0.0061 0.0033 'International Tables Vol C Tables 4.2.6.8 and 6.1.1.4'
Cu Cu 0.3201 1.2651 'International Tables Vol C Tables 4.2.6.8 and 6.1.1.4'
Br Br -0.2901 2.4595 'International Tables Vol C Tables 4.2.6.8 and 6.1.1.4'

loop_
_geom_angle_atom_site_label_1
_geom_angle_atom_site_label_2
_geom_angle_atom_site_label_3
_geom_angle_site_symmetry_1
_geom_angle_site_symmetry_3
_geom_angle
_geom_angle_publ_flag
Br2 Cu1 Br4 . . 140.15(4) ?
Br2 Cu1 Br3 . . 99.28(4) ?
Br4 Cu1 Br3 . . 99.38(4) ?
Br2 Cu1 Br1 . . 96.41(4) ?
Br4 Cu1 Br1 . . 98.24(4) ?
Br3 Cu1 Br1 . . 129.61(4) ?
C3 N2 C4 . . 112.3(5) ?
C3 N2 H2C . . 114.7 ?
C4 N2 H2C . . 100.1 ?
C3 N2 H2D . . 109.0 ?
C4 N2 H2D . . 109.9 ?
H2C N2 H2D . . 110.6 ?
C2 N1 C1 . . 112.2(5) ?
C2 N1 C5 . . 109.5(5) ?
C1 N1 C5 . . 112.3(5) ?
C2 N1 H1 . . 118.5 ?
C1 N1 H1 . . 105.1 ?
C5 N1 H1 . . 98.6 ?
N2 C4 C5 . . 110.1(5) ?
N2 C4 H4A . . 109.7 ?
C5 C4 H4A . . 109.7 ?
N2 C4 H4B . . 109.7 ?
C5 C4 H4B . . 109.7 ?
H4A C4 H4B . . 108.2 ?
N1 C5 C4 . . 110.1(5) ?
N1 C5 H5A . . 109.6 ?
C4 C5 H5A . . 109.6 ?
N1 C5 H5B . . 109.6 ?
C4 C5 H5B . . 109.6 ?
H5A C5 H5B . . 108.2 ?
N1 C2 C3 . . 111.1(5) ?
N1 C2 H2A . . 109.4 ?
C3 C2 H2A . . 109.4 ?
N1 C2 H2B . . 109.4 ?
C3 C2 H2B . . 109.4 ?
H2A C2 H2B . . 108.0 ?
N2 C3 C2 . . 110.9(5) ?
N2 C3 H3A . . 109.5 ?
C2 C3 H3A . . 109.5 ?
N2 C3 H3B . . 109.5 ?
C2 C3 H3B . . 109.5 ?
H3A C3 H3B . . 108.1 ?
N1 C1 H1A . . 109.5 ?
N1 C1 H1B . . 109.5 ?
H1A C1 H1B . . 109.5 ?
N1 C1 H1C . . 109.5 ?
H1A C1 H1C . . 109.5 ?
H1B C1 H1C . . 109.5 ?

loop_
_geom_bond_atom_site_label_1
_geom_bond_atom_site_label_2
_geom_bond_site_symmetry_2
_geom_bond_distance
_geom_bond_publ_flag
Br1 Cu1 . 2.4131(11) ?
Br2 Cu1 . 2.3809(11) ?
Br3 Cu1 . 2.4059(10) ?
Cu1 Br4 . 2.3869(11) ?
N2 C3 . 1.492(8) ?
N2 C4 . 1.493(7) ?
N2 H2C . 0.9000 ?
N2 H2D . 0.9000 ?
N1 C2 . 1.486(8) ?
N1 C1 . 1.499(8) ?
N1 C5 . 1.503(8) ?
N1 H1 . 0.9000 ?
C4 C5 . 1.520(9) ?
C4 H4A . 0.9700 ?
C4 H4B . 0.9700 ?
C5 H5A . 0.9700 ?
C5 H5B . 0.9700 ?
C2 C3 . 1.513(9) ?
C2 H2A . 0.9700 ?
C2 H2B . 0.9700 ?
C3 H3A . 0.9700 ?
C3 H3B . 0.9700 ?
C1 H1A . 0.9600 ?
C1 H1B . 0.9600 ?
C1 H1C . 0.9600 ?

loop_
_geom_hbond_atom_site_label_D
_geom_hbond_atom_site_label_H
_geom_hbond_atom_site_label_A
_geom_hbond_site_symmetry_A
_geom_hbond_distance_DH
_geom_hbond_distance_HA
_geom_hbond_distance_DA
_geom_hbond_angle_DHA
N2 H2C Br3 1_565 0.90 2.50 3.339(6) 154
N2 H2D Br1 4_456 0.90 2.68 3.354(5) 133
N2 H2D Br2 4_456 0.90 2.76 3.457(5) 135
N1 H1 Br4 . 0.90 2.55 3.345(5) 148
